data_7241518
loop_
_publ_author_name
'Bodart, Laurie'
'Prinzo, Maria'
'Derlet, Am\'elie'
'Tumanov, Nikolay'
'Wouters, Johan'

_publ_section_title
;
 Taking advantage of solvate formation to modulate drug--drug ratio in
 clofaziminium diclofenac salts
;
_journal_issue 1
_journal_name_full CrystEngComm
_journal_page_first 185
_journal_page_last 201
_journal_paper_doi 10.1039/D0CE01400A
_journal_volume 23
_journal_year 2021
_chemical_formula_moiety
;
C27 H23 Cl2 N4 1+, C14 H10 Cl2 N O2 1-
;
_chemical_formula_sum 'C41 H33 Cl4 N5 O2'
_chemical_formula_weight 769.52
_chemical_name_common 'clofaziminium diclofenac'
_chemical_name_systematic
;      
N-[(2E)-10-(4-chlorophenyl)-3-[(4-chlorophenyl)amino]-2,10-
dihydrophenazin-2-ylidene]propan-2-aminium 2-{2-
[(2,6-dichlorophenyl)amino]phenyl}acetate
;
_space_group_crystal_system triclinic
_space_group_IT_number 2
_space_group_name_Hall '-P 1'
_space_group_name_H-M_alt 'P -1'
_atom_sites_solution_hydrogens mixed
_atom_sites_solution_primary dual
_atom_sites_solution_secondary dual
_audit_creation_method SHELXL-2016/6
_audit_update_record
;
2020-09-17 deposited with the CCDC.	2020-11-20 downloaded from the CCDC.
;
_cell_angle_alpha 84.423(3)
_cell_angle_beta 67.963(4)
_cell_angle_gamma 66.662(4)
_cell_formula_units_Z 2
_cell_length_a 12.4461(6)
_cell_length_b 13.2751(5)
_cell_length_c 13.3667(6)
_cell_measurement_reflns_used 5532
_cell_measurement_temperature 295(2)
_cell_measurement_theta_max 66.4880
_cell_measurement_theta_min 3.5420
_cell_volume 1876.21(16)
_computing_cell_refinement 'CrysAlisPro 1.171.40.53 (Rigaku OD, 2019)'
_computing_data_collection 'CrysAlisPro 1.171.40.53 (Rigaku OD, 2019)'
_computing_data_reduction 'CrysAlisPro 1.171.40.53 (Rigaku OD, 2019)'
_computing_structure_refinement 'SHELXL-2016/6 (Sheldrick, 2016)'
_computing_structure_solution 'SHELXT 2014/5 (Sheldrick, 2014)'
_diffrn_ambient_temperature 295(2)
_diffrn_detector_area_resol_mean 5.1856
_diffrn_measured_fraction_theta_full 0.990
_diffrn_measured_fraction_theta_max 0.990
_diffrn_measurement_device 'four-circle diffractometer'
_diffrn_measurement_device_type 'Xcalibur, Ruby, Gemini ultra'
_diffrn_measurement_method '\w scans'
_diffrn_radiation_type CuK\a
_diffrn_radiation_wavelength 1.54184
_diffrn_reflns_av_R_equivalents 0.0370
_diffrn_reflns_av_unetI/netI 0.0375
_diffrn_reflns_Laue_measured_fraction_full 0.990
_diffrn_reflns_Laue_measured_fraction_max 0.990
_diffrn_reflns_limit_h_max 14
_diffrn_reflns_limit_h_min -13
_diffrn_reflns_limit_k_max 14
_diffrn_reflns_limit_k_min -15
_diffrn_reflns_limit_l_max 15
_diffrn_reflns_limit_l_min -15
_diffrn_reflns_number 17078
_diffrn_reflns_point_group_measured_fraction_full 0.990
_diffrn_reflns_point_group_measured_fraction_max 0.990
_diffrn_reflns_theta_full 67.144
_diffrn_reflns_theta_max 67.144
_diffrn_reflns_theta_min 3.574
_diffrn_source 'fine-focus sealed X-ray tube'
_diffrn_source_type 'Enhance Ultra (Cu) X-ray Source'
_exptl_absorpt_coefficient_mu 3.213
_exptl_absorpt_correction_T_max 0.936
_exptl_absorpt_correction_T_min 0.699
_exptl_absorpt_correction_type analytical
_exptl_absorpt_process_details
;
CrysAlisPro 1.171.40.53 (Rigaku Oxford Diffraction, 2019)
Analytical numeric absorption correction using a multifaceted crystal
			model based on expressions derived by R.C. Clark & J.S. Reid.
(Clark, R. C. & Reid, J. S. (1995). Acta Cryst. A51, 887-897)
Empirical absorption correction using spherical harmonics,
 implemented in SCALE3 ABSPACK scaling algorithm.
;
_exptl_crystal_colour 'Dark red'
_exptl_crystal_density_diffrn 1.362
_exptl_crystal_description Plate
_exptl_crystal_F_000 796
_exptl_crystal_size_max 0.360
_exptl_crystal_size_mid 0.070
_exptl_crystal_size_min 0.050
_refine_diff_density_max 0.526
_refine_diff_density_min -0.373
_refine_diff_density_rms 0.042
_refine_ls_extinction_method none
_refine_ls_goodness_of_fit_ref 1.028
_refine_ls_hydrogen_treatment mixed
_refine_ls_matrix_type full
_refine_ls_number_parameters 480
_refine_ls_number_reflns 6630
_refine_ls_number_restraints 0
_refine_ls_restrained_S_all 1.028
_refine_ls_R_factor_all 0.0622
_refine_ls_R_factor_gt 0.0480
_refine_ls_shift/su_max 0.000
_refine_ls_shift/su_mean 0.000
_refine_ls_structure_factor_coef Fsqd
_refine_ls_weighting_details 'w=1/[\s^2^(Fo^2^)+(0.0675P)^2^+0.4102P] where P=(Fo^2^+2Fc^2^)/3'
_refine_ls_weighting_scheme calc
_refine_ls_wR_factor_gt 0.1247
_refine_ls_wR_factor_ref 0.1409
_reflns_Friedel_coverage 0.000
_reflns_number_gt 5192
_reflns_number_total 6630
_reflns_threshold_expression 'I > 2\s(I)'
_cod_data_source_file d0ce01400a2.cif
_cod_data_source_block lb0750_CFZ-DCF-1-1_anhydrous
_cod_depositor_comments 'Adding full bibliography for 7241513--7241524.cif.'
_cod_database_code 7241518
_shelx_shelxl_version_number 2016/6
_shelx_space_group_comment
;
The symmetry employed for this shelxl refinement is uniquely defined
by the following loop, which should always be used as a source of
symmetry information in preference to the above space-group names.
They are only intended as comments.
;
_shelx_estimated_absorpt_t_min 0.391
_shelx_estimated_absorpt_t_max 0.856
_oxdiff_exptl_absorpt_empirical_full_min 0.904
_oxdiff_exptl_absorpt_empirical_full_max 1.144
_oxdiff_exptl_absorpt_empirical_details
;
Empirical correction (ABSPACK) includes:
- Absorption correction using spherical harmonics
- Frame scaling
;

loop_
_space_group_symop_operation_xyz
'x, y, z'
'-x, -y, -z'

loop_
_atom_site_label
_atom_site_type_symbol
_atom_site_fract_x
_atom_site_fract_y
_atom_site_fract_z
_atom_site_U_iso_or_equiv
_atom_site_adp_type
_atom_site_occupancy
_atom_site_site_symmetry_order
_atom_site_calc_flag
_atom_site_refinement_flags_posn
_atom_site_refinement_flags_adp
_atom_site_refinement_flags_occupancy
_atom_site_disorder_assembly
_atom_site_disorder_group
Cl3 Cl 0.82622(9) 0.03712(6) 0.04014(7) 0.0904(3) Uani 1 1 d . . . . .
Cl4 Cl 0.52629(6) 0.44860(5) 0.21995(7) 0.0728(2) Uani 1 1 d . . . . .
O1 O 0.4972(3) 0.1654(2) 0.57675(17) 0.1089(9) Uani 1 1 d . . . . .
O2 O 0.5011(2) 0.26591(17) 0.43568(18) 0.0858(6) Uani 1 1 d . . . . .
N5 N 0.6726(2) 0.20681(18) 0.22590(18) 0.0612(5) Uani 1 1 d . . . . .
H5 H 0.608(3) 0.240(3) 0.279(3) 0.073 Uiso 1 1 d . U . . .
C28 C 0.5349(3) 0.1768(2) 0.4788(2) 0.0650(7) Uani 1 1 d . . . . .
C29 C 0.6298(2) 0.07441(19) 0.4049(2) 0.0577(6) Uani 1 1 d . . . . .
H29A H 0.640092 0.010245 0.447510 0.069 Uiso 1 1 calc R U . . .
H29B H 0.597767 0.065296 0.351942 0.069 Uiso 1 1 calc R U . . .
C30 C 0.7558(2) 0.08215(18) 0.34717(18) 0.0526(5) Uani 1 1 d . . . . .
C31 C 0.8559(3) 0.0271(2) 0.3813(2) 0.0668(7) Uani 1 1 d . . . . .
H31 H 0.843863 -0.014095 0.441840 0.080 Uiso 1 1 calc R U . . .
C32 C 0.9721(3) 0.0317(2) 0.3285(3) 0.0754(8) Uani 1 1 d . . . . .
H32 H 1.037560 -0.006046 0.352869 0.090 Uiso 1 1 calc R U . . .
C33 C 0.9906(3) 0.0929(2) 0.2389(3) 0.0705(7) Uani 1 1 d . . . . .
H33 H 1.069599 0.094738 0.201369 0.085 Uiso 1 1 calc R U . . .
C34 C 0.8929(3) 0.1513(2) 0.2049(2) 0.0639(6) Uani 1 1 d . . . . .
H34 H 0.905584 0.194241 0.145764 0.077 Uiso 1 1 calc R U . . .
C35 C 0.7752(2) 0.14675(18) 0.25787(19) 0.0526(5) Uani 1 1 d . . . . .
C36 C 0.6876(2) 0.2467(2) 0.1235(2) 0.0574(6) Uani 1 1 d . . . . .
C37 C 0.6262(2) 0.3571(2) 0.1079(2) 0.0613(6) Uani 1 1 d . . . . .
C38 C 0.6427(3) 0.3964(3) 0.0055(3) 0.0759(8) Uani 1 1 d . . . . .
H38 H 0.601108 0.470675 -0.001902 0.091 Uiso 1 1 calc R U . . .
C39 C 0.7194(4) 0.3271(3) -0.0844(3) 0.0857(9) Uani 1 1 d . . . . .
H39 H 0.731882 0.354218 -0.152846 0.103 Uiso 1 1 calc R U . . .
C40 C 0.7783(3) 0.2168(3) -0.0730(2) 0.0802(8) Uani 1 1 d . . . . .
H40 H 0.830225 0.168868 -0.133900 0.096 Uiso 1 1 calc R U . . .
C41 C 0.7599(3) 0.1776(2) 0.0293(2) 0.0663(7) Uani 1 1 d . . . . .
Cl1 Cl 0.28356(8) 0.15789(6) 1.41417(6) 0.0818(2) Uani 1 1 d . . . . .
Cl2 Cl 0.12601(12) 0.75414(8) 0.39261(9) 0.1113(4) Uani 1 1 d . . . . .
N1 N 0.14171(17) 0.47367(14) 1.09673(14) 0.0457(4) Uani 1 1 d . . . . .
N2 N 0.05216(17) 0.63091(15) 0.96131(15) 0.0494(4) Uani 1 1 d . . . . .
N3 N 0.3473(2) 0.40094(18) 0.64843(16) 0.0587(5) Uani 1 1 d . . . . .
H3 H 0.387(3) 0.343(3) 0.620(3) 0.070 Uiso 1 1 d . U . . .
N4 N 0.4388(2) 0.23852(17) 0.77926(18) 0.0629(6) Uani 1 1 d . . . . .
H4 H 0.464(3) 0.222(3) 0.709(3) 0.075 Uiso 1 1 d . U . . .
C1 C -0.0032(2) 0.6046(2) 1.2519(2) 0.0603(6) Uani 1 1 d . . . . .
H1 H 0.024043 0.554222 1.299414 0.072 Uiso 1 1 calc R U . . .
C2 C -0.0932(3) 0.7078(2) 1.2899(2) 0.0717(7) Uani 1 1 d . . . . .
H2 H -0.126130 0.727152 1.363449 0.086 Uiso 1 1 calc R U . . .
C3 C -0.1363(3) 0.7839(2) 1.2203(2) 0.0733(8) Uani 1 1 d . . . . .
H3A H -0.197743 0.853298 1.247580 0.088 Uiso 1 1 calc R U . . .
C4 C -0.0888(3) 0.7569(2) 1.1130(2) 0.0630(6) Uani 1 1 d . . . . .
H4A H -0.118621 0.807864 1.066993 0.076 Uiso 1 1 calc R U . . .
C5 C 0.0053(2) 0.65278(18) 1.07026(18) 0.0493(5) Uani 1 1 d . . . . .
C6 C 0.1447(2) 0.53479(17) 0.92068(17) 0.0448(5) Uani 1 1 d . . . . .
C7 C 0.1970(2) 0.51278(18) 0.80826(18) 0.0488(5) Uani 1 1 d . . . . .
H7 H 0.163899 0.566282 0.765606 0.059 Uiso 1 1 calc R U . . .
C8 C 0.2942(2) 0.41673(18) 0.75794(17) 0.0481(5) Uani 1 1 d . . . . .
C9 C 0.3437(2) 0.33161(18) 0.82643(18) 0.0497(5) Uani 1 1 d . . . . .
C10 C 0.2913(2) 0.35237(17) 0.93965(17) 0.0486(5) Uani 1 1 d . . . . .
H10 H 0.322502 0.298534 0.982935 0.058 Uiso 1 1 calc R U . . .
C11 C 0.19520(19) 0.45028(17) 0.98730(16) 0.0438(5) Uani 1 1 d . . . . .
C12 C 0.0472(2) 0.57592(18) 1.14153(18) 0.0474(5) Uani 1 1 d . . . . .
C13 C 0.1820(2) 0.39129(17) 1.16935(17) 0.0457(5) Uani 1 1 d . . . . .
C14 C 0.2761(3) 0.3874(2) 1.2009(2) 0.0621(6) Uani 1 1 d . . . . .
H14 H 0.318098 0.434045 1.171973 0.075 Uiso 1 1 calc R U . . .
C15 C 0.3090(3) 0.3144(2) 1.2757(2) 0.0654(7) Uani 1 1 d . . . . .
H15 H 0.373277 0.311121 1.297090 0.078 Uiso 1 1 calc R U . . .
C16 C 0.2455(2) 0.24728(19) 1.31758(19) 0.0553(6) Uani 1 1 d . . . . .
C17 C 0.1512(3) 0.2498(2) 1.2867(2) 0.0663(7) Uani 1 1 d . . . . .
H17 H 0.108699 0.203748 1.316617 0.080 Uiso 1 1 calc R U . . .
C18 C 0.1200(3) 0.3219(2) 1.2102(2) 0.0605(6) Uani 1 1 d . . . . .
H18 H 0.057835 0.323311 1.186890 0.073 Uiso 1 1 calc R U . . .
C19 C 0.3020(2) 0.4833(2) 0.58089(18) 0.0547(6) Uani 1 1 d . . . . .
C20 C 0.2353(3) 0.4685(2) 0.5260(2) 0.0696(7) Uani 1 1 d . . . . .
H20 H 0.224532 0.402685 0.529194 0.084 Uiso 1 1 calc R U . . .
C21 C 0.1840(3) 0.5508(3) 0.4662(3) 0.0796(8) Uani 1 1 d . . . . .
H21 H 0.138953 0.540361 0.429000 0.096 Uiso 1 1 calc R U . . .
C22 C 0.1995(3) 0.6477(2) 0.4617(2) 0.0694(7) Uani 1 1 d . . . . .
C23 C 0.2713(3) 0.6621(2) 0.5117(2) 0.0773(8) Uani 1 1 d . . . . .
H23 H 0.285096 0.726731 0.505709 0.093 Uiso 1 1 calc R U . . .
C24 C 0.3225(3) 0.5791(2) 0.5710(2) 0.0703(7) Uani 1 1 d . . . . .
H24 H 0.371559 0.587844 0.604868 0.084 Uiso 1 1 calc R U . . .
C25 C 0.5047(3) 0.1480(2) 0.8351(2) 0.0795(9) Uani 1 1 d . . . . .
H25 H 0.496638 0.177771 0.902979 0.095 Uiso 1 1 calc R U . . .
C26 C 0.4496(5) 0.0663(4) 0.8590(5) 0.145(2) Uani 1 1 d . . . . .
H26A H 0.361088 0.100829 0.900480 0.217 Uiso 1 1 calc R U . . .
H26B H 0.489278 0.010575 0.899785 0.217 Uiso 1 1 calc R U . . .
H26C H 0.461908 0.033307 0.792672 0.217 Uiso 1 1 calc R U . . .
C27 C 0.6451(4) 0.0987(3) 0.7615(4) 0.1087(13) Uani 1 1 d . . . . .
H27A H 0.654077 0.067010 0.695770 0.163 Uiso 1 1 calc R U . . .
H27B H 0.691223 0.042890 0.798057 0.163 Uiso 1 1 calc R U . . .
H27C H 0.677352 0.155616 0.744729 0.163 Uiso 1 1 calc R U . . .

loop_
_atom_site_aniso_label
_atom_site_aniso_U_11
_atom_site_aniso_U_22
_atom_site_aniso_U_33
_atom_site_aniso_U_23
_atom_site_aniso_U_13
_atom_site_aniso_U_12
Cl3 0.1107(6) 0.0654(4) 0.0796(5) 0.0007(4) -0.0272(4) -0.0255(4)
Cl4 0.0670(4) 0.0579(4) 0.1012(5) 0.0117(3) -0.0424(4) -0.0230(3)
O1 0.137(2) 0.1138(19) 0.0482(12) -0.0136(11) -0.0134(12) -0.0370(16)
O2 0.0799(13) 0.0579(11) 0.0842(14) -0.0080(10) -0.0057(11) -0.0122(10)
N5 0.0569(12) 0.0599(12) 0.0535(12) 0.0155(9) -0.0185(9) -0.0142(10)
C28 0.0660(15) 0.0700(17) 0.0529(15) -0.0105(12) -0.0099(12) -0.0285(13)
C29 0.0697(15) 0.0478(13) 0.0503(13) 0.0064(10) -0.0171(11) -0.0231(11)
C30 0.0625(14) 0.0396(11) 0.0483(12) 0.0031(9) -0.0182(10) -0.0149(10)
C31 0.0773(18) 0.0552(14) 0.0635(15) 0.0162(12) -0.0337(13) -0.0172(12)
C32 0.0668(17) 0.0690(17) 0.091(2) 0.0122(15) -0.0428(16) -0.0155(13)
C33 0.0592(15) 0.0706(17) 0.0803(18) 0.0050(14) -0.0251(13) -0.0246(13)
C34 0.0680(16) 0.0607(15) 0.0600(14) 0.0119(12) -0.0213(12) -0.0261(12)
C35 0.0570(13) 0.0428(11) 0.0522(12) 0.0062(9) -0.0200(10) -0.0144(10)
C36 0.0599(14) 0.0608(14) 0.0599(14) 0.0213(11) -0.0293(12) -0.0292(11)
C37 0.0623(14) 0.0599(14) 0.0783(17) 0.0224(12) -0.0403(13) -0.0307(12)
C38 0.0816(19) 0.0785(19) 0.097(2) 0.0466(17) -0.0571(18) -0.0468(16)
C39 0.107(2) 0.105(3) 0.074(2) 0.0429(19) -0.0515(19) -0.062(2)
C40 0.094(2) 0.103(2) 0.0584(16) 0.0180(15) -0.0322(15) -0.0522(19)
C41 0.0766(17) 0.0690(16) 0.0620(15) 0.0165(13) -0.0305(13) -0.0352(14)
Cl1 0.1133(6) 0.0740(4) 0.0750(4) 0.0370(3) -0.0555(4) -0.0411(4)
Cl2 0.1590(9) 0.0887(6) 0.1113(7) 0.0443(5) -0.0924(7) -0.0420(6)
N1 0.0493(10) 0.0439(9) 0.0437(9) 0.0048(7) -0.0210(8) -0.0149(8)
N2 0.0509(10) 0.0428(10) 0.0520(10) 0.0066(8) -0.0215(8) -0.0141(8)
N3 0.0728(14) 0.0506(11) 0.0424(10) 0.0039(8) -0.0232(9) -0.0122(10)
N4 0.0708(13) 0.0505(11) 0.0493(11) -0.0008(9) -0.0238(10) -0.0035(10)
C1 0.0673(15) 0.0597(14) 0.0520(13) -0.0004(11) -0.0249(11) -0.0193(12)
C2 0.0782(18) 0.0666(17) 0.0580(15) -0.0148(13) -0.0195(13) -0.0170(14)
C3 0.0773(18) 0.0514(14) 0.0733(18) -0.0110(13) -0.0247(14) -0.0070(13)
C4 0.0667(15) 0.0454(13) 0.0657(16) -0.0005(11) -0.0240(13) -0.0103(11)
C5 0.0504(12) 0.0457(12) 0.0512(12) 0.0043(9) -0.0201(10) -0.0171(9)
C6 0.0456(11) 0.0422(11) 0.0492(12) 0.0078(9) -0.0219(9) -0.0167(9)
C7 0.0514(12) 0.0481(12) 0.0460(12) 0.0111(9) -0.0233(10) -0.0155(10)
C8 0.0546(12) 0.0463(12) 0.0447(11) 0.0072(9) -0.0218(10) -0.0186(10)
C9 0.0539(12) 0.0443(11) 0.0496(12) 0.0041(9) -0.0233(10) -0.0142(10)
C10 0.0545(12) 0.0434(11) 0.0445(11) 0.0083(9) -0.0219(10) -0.0135(9)
C11 0.0464(11) 0.0469(11) 0.0418(11) 0.0059(9) -0.0197(9) -0.0194(9)
C12 0.0491(11) 0.0454(11) 0.0490(12) 0.0011(9) -0.0199(10) -0.0173(9)
C13 0.0509(12) 0.0459(11) 0.0395(10) 0.0060(9) -0.0202(9) -0.0156(9)
C14 0.0696(15) 0.0669(15) 0.0678(15) 0.0266(12) -0.0389(13) -0.0368(13)
C15 0.0719(16) 0.0740(17) 0.0714(16) 0.0261(13) -0.0444(14) -0.0374(14)
C16 0.0691(15) 0.0495(12) 0.0492(12) 0.0111(10) -0.0290(11) -0.0202(11)
C17 0.0769(17) 0.0640(15) 0.0725(16) 0.0254(13) -0.0355(14) -0.0391(13)
C18 0.0655(15) 0.0632(15) 0.0677(15) 0.0191(12) -0.0356(12) -0.0328(12)
C19 0.0641(14) 0.0532(13) 0.0399(11) 0.0045(9) -0.0189(10) -0.0168(11)
C20 0.095(2) 0.0608(15) 0.0685(16) 0.0115(12) -0.0441(15) -0.0347(14)
C21 0.107(2) 0.080(2) 0.0780(19) 0.0185(15) -0.0607(18) -0.0407(17)
C22 0.092(2) 0.0639(16) 0.0562(14) 0.0173(12) -0.0387(14) -0.0268(14)
C23 0.116(2) 0.0689(17) 0.0714(17) 0.0235(14) -0.0511(18) -0.0495(17)
C24 0.099(2) 0.0716(17) 0.0650(16) 0.0197(13) -0.0502(15) -0.0430(15)
C25 0.091(2) 0.0560(15) 0.0610(15) 0.0010(12) -0.0337(15) 0.0075(14)
C26 0.124(4) 0.108(3) 0.212(6) 0.093(4) -0.084(4) -0.054(3)
C27 0.084(2) 0.094(3) 0.117(3) -0.004(2) -0.038(2) -0.0003(19)

loop_
_atom_type_symbol
_atom_type_description
_atom_type_scat_dispersion_real
_atom_type_scat_dispersion_imag
_atom_type_scat_source
C C 0.0181 0.0091 'International Tables Vol C Tables 4.2.6.8 and 6.1.1.4'
H H 0.0000 0.0000 'International Tables Vol C Tables 4.2.6.8 and 6.1.1.4'
Cl Cl 0.3639 0.7018 'International Tables Vol C Tables 4.2.6.8 and 6.1.1.4'
N N 0.0311 0.0180 'International Tables Vol C Tables 4.2.6.8 and 6.1.1.4'
O O 0.0492 0.0322 'International Tables Vol C Tables 4.2.6.8 and 6.1.1.4'

loop_
_geom_angle_atom_site_label_1
_geom_angle_atom_site_label_2
_geom_angle_atom_site_label_3
_geom_angle
_geom_angle_site_symmetry_1
_geom_angle_site_symmetry_3
_geom_angle_publ_flag
C36 N5 C35 122.7(2) . . ?
C36 N5 H5 120(2) . . ?
C35 N5 H5 111(2) . . ?
O1 C28 O2 124.8(3) . . ?
O1 C28 C29 117.4(3) . . ?
O2 C28 C29 117.8(2) . . ?
C30 C29 C28 111.6(2) . . ?
C30 C29 H29A 109.3 . . ?
C28 C29 H29A 109.3 . . ?
C30 C29 H29B 109.3 . . ?
C28 C29 H29B 109.3 . . ?
H29A C29 H29B 108.0 . . ?
C31 C30 C35 117.8(2) . . ?
C31 C30 C29 121.4(2) . . ?
C35 C30 C29 120.8(2) . . ?
C32 C31 C30 122.1(3) . . ?
C32 C31 H31 118.9 . . ?
C30 C31 H31 118.9 . . ?
C31 C32 C33 119.3(3) . . ?
C31 C32 H32 120.4 . . ?
C33 C32 H32 120.4 . . ?
C34 C33 C32 120.3(3) . . ?
C34 C33 H33 119.9 . . ?
C32 C33 H33 119.9 . . ?
C33 C34 C35 120.7(3) . . ?
C33 C34 H34 119.6 . . ?
C35 C34 H34 119.6 . . ?
C34 C35 C30 119.7(2) . . ?
C34 C35 N5 122.1(2) . . ?
C30 C35 N5 118.2(2) . . ?
N5 C36 C37 122.4(2) . . ?
N5 C36 C41 122.1(2) . . ?
C37 C36 C41 115.4(2) . . ?
C38 C37 C36 122.0(3) . . ?
C38 C37 Cl4 118.8(2) . . ?
C36 C37 Cl4 119.2(2) . . ?
C39 C38 C37 120.6(3) . . ?
C39 C38 H38 119.7 . . ?
C37 C38 H38 119.7 . . ?
C38 C39 C40 119.5(3) . . ?
C38 C39 H39 120.2 . . ?
C40 C39 H39 120.2 . . ?
C39 C40 C41 119.7(3) . . ?
C39 C40 H40 120.1 . . ?
C41 C40 H40 120.1 . . ?
C40 C41 C36 122.5(3) . . ?
C40 C41 Cl3 118.3(2) . . ?
C36 C41 Cl3 119.1(2) . . ?
C11 N1 C12 121.34(18) . . ?
C11 N1 C13 120.27(17) . . ?
C12 N1 C13 118.39(17) . . ?
C6 N2 C5 118.26(19) . . ?
C8 N3 C19 121.1(2) . . ?
C8 N3 H3 122(2) . . ?
C19 N3 H3 115(2) . . ?
C9 N4 C25 125.7(2) . . ?
C9 N4 H4 121(2) . . ?
C25 N4 H4 113(2) . . ?
C2 C1 C12 119.4(2) . . ?
C2 C1 H1 120.3 . . ?
C12 C1 H1 120.3 . . ?
C1 C2 C3 121.2(2) . . ?
C1 C2 H2 119.4 . . ?
C3 C2 H2 119.4 . . ?
C4 C3 C2 120.0(2) . . ?
C4 C3 H3A 120.0 . . ?
C2 C3 H3A 120.0 . . ?
C3 C4 C5 120.7(3) . . ?
C3 C4 H4A 119.6 . . ?
C5 C4 H4A 119.6 . . ?
N2 C5 C4 118.3(2) . . ?
N2 C5 C12 122.9(2) . . ?
C4 C5 C12 118.8(2) . . ?
N2 C6 C7 118.87(19) . . ?
N2 C6 C11 123.00(19) . . ?
C7 C6 C11 118.13(19) . . ?
C8 C7 C6 123.5(2) . . ?
C8 C7 H7 118.2 . . ?
C6 C7 H7 118.2 . . ?
N3 C8 C7 121.8(2) . . ?
N3 C8 C9 120.4(2) . . ?
C7 C8 C9 117.75(19) . . ?
N4 C9 C10 122.0(2) . . ?
N4 C9 C8 118.7(2) . . ?
C10 C9 C8 119.30(19) . . ?
C11 C10 C9 121.4(2) . . ?
C11 C10 H10 119.3 . . ?
C9 C10 H10 119.3 . . ?
N1 C11 C10 123.27(19) . . ?
N1 C11 C6 116.86(18) . . ?
C10 C11 C6 119.87(19) . . ?
C1 C12 N1 122.6(2) . . ?
C1 C12 C5 119.8(2) . . ?
N1 C12 C5 117.54(19) . . ?
C14 C13 C18 120.7(2) . . ?
C14 C13 N1 119.9(2) . . ?
C18 C13 N1 119.3(2) . . ?
C13 C14 C15 120.3(2) . . ?
C13 C14 H14 119.9 . . ?
C15 C14 H14 119.9 . . ?
C16 C15 C14 118.8(2) . . ?
C16 C15 H15 120.6 . . ?
C14 C15 H15 120.6 . . ?
C15 C16 C17 121.7(2) . . ?
C15 C16 Cl1 119.02(19) . . ?
C17 C16 Cl1 119.2(2) . . ?
C16 C17 C18 119.3(2) . . ?
C16 C17 H17 120.4 . . ?
C18 C17 H17 120.4 . . ?
C13 C18 C17 119.2(2) . . ?
C13 C18 H18 120.4 . . ?
C17 C18 H18 120.4 . . ?
C20 C19 C24 119.1(2) . . ?
C20 C19 N3 120.0(2) . . ?
C24 C19 N3 120.9(2) . . ?
C19 C20 C21 120.4(3) . . ?
C19 C20 H20 119.8 . . ?
C21 C20 H20 119.8 . . ?
C22 C21 C20 119.8(3) . . ?
C22 C21 H21 120.1 . . ?
C20 C21 H21 120.1 . . ?
C21 C22 C23 120.7(3) . . ?
C21 C22 Cl2 119.3(2) . . ?
C23 C22 Cl2 120.0(2) . . ?
C22 C23 C24 118.9(3) . . ?
C22 C23 H23 120.6 . . ?
C24 C23 H23 120.6 . . ?
C19 C24 C23 121.0(3) . . ?
C19 C24 H24 119.5 . . ?
C23 C24 H24 119.5 . . ?
C26 C25 N4 110.3(3) . . ?
C26 C25 C27 111.8(3) . . ?
N4 C25 C27 107.8(3) . . ?
C26 C25 H25 109.0 . . ?
N4 C25 H25 109.0 . . ?
C27 C25 H25 109.0 . . ?
C25 C26 H26A 109.5 . . ?
C25 C26 H26B 109.5 . . ?
H26A C26 H26B 109.5 . . ?
C25 C26 H26C 109.5 . . ?
H26A C26 H26C 109.5 . . ?
H26B C26 H26C 109.5 . . ?
C25 C27 H27A 109.5 . . ?
C25 C27 H27B 109.5 . . ?
H27A C27 H27B 109.5 . . ?
C25 C27 H27C 109.5 . . ?
H27A C27 H27C 109.5 . . ?
H27B C27 H27C 109.5 . . ?

loop_
_geom_bond_atom_site_label_1
_geom_bond_atom_site_label_2
_geom_bond_distance
_geom_bond_site_symmetry_2
_geom_bond_publ_flag
Cl3 C41 1.731(3) . ?
Cl4 C37 1.739(3) . ?
O1 C28 1.230(4) . ?
O2 C28 1.250(4) . ?
N5 C36 1.390(3) . ?
N5 C35 1.409(3) . ?
N5 H5 0.84(3) . ?
C28 C29 1.528(4) . ?
C29 C30 1.506(4) . ?
C29 H29A 0.9700 . ?
C29 H29B 0.9700 . ?
C30 C31 1.391(4) . ?
C30 C35 1.403(3) . ?
C31 C32 1.375(4) . ?
C31 H31 0.9300 . ?
C32 C33 1.377(4) . ?
C32 H32 0.9300 . ?
C33 C34 1.374(4) . ?
C33 H33 0.9300 . ?
C34 C35 1.391(4) . ?
C34 H34 0.9300 . ?
C36 C37 1.397(4) . ?
C36 C41 1.400(4) . ?
C37 C38 1.386(4) . ?
C38 C39 1.364(5) . ?
C38 H38 0.9300 . ?
C39 C40 1.376(5) . ?
C39 H39 0.9300 . ?
C40 C41 1.384(4) . ?
C40 H40 0.9300 . ?
Cl1 C16 1.737(2) . ?
Cl2 C22 1.744(3) . ?
N1 C11 1.369(3) . ?
N1 C12 1.396(3) . ?
N1 C13 1.454(3) . ?
N2 C6 1.323(3) . ?
N2 C5 1.362(3) . ?
N3 C8 1.359(3) . ?
N3 C19 1.425(3) . ?
N3 H3 0.77(3) . ?
N4 C9 1.326(3) . ?
N4 C25 1.475(3) . ?
N4 H4 0.89(3) . ?
C1 C2 1.372(4) . ?
C1 C12 1.393(3) . ?
C1 H1 0.9300 . ?
C2 C3 1.391(4) . ?
C2 H2 0.9300 . ?
C3 C4 1.353(4) . ?
C3 H3A 0.9300 . ?
C4 C5 1.407(3) . ?
C4 H4A 0.9300 . ?
C5 C12 1.408(3) . ?
C6 C7 1.403(3) . ?
C6 C11 1.454(3) . ?
C7 C8 1.370(3) . ?
C7 H7 0.9300 . ?
C8 C9 1.471(3) . ?
C9 C10 1.411(3) . ?
C10 C11 1.372(3) . ?
C10 H10 0.9300 . ?
C13 C14 1.368(3) . ?
C13 C18 1.375(3) . ?
C14 C15 1.382(4) . ?
C14 H14 0.9300 . ?
C15 C16 1.365(4) . ?
C15 H15 0.9300 . ?
C16 C17 1.370(4) . ?
C17 C18 1.387(4) . ?
C17 H17 0.9300 . ?
C18 H18 0.9300 . ?
C19 C20 1.371(4) . ?
C19 C24 1.378(4) . ?
C20 C21 1.378(4) . ?
C20 H20 0.9300 . ?
C21 C22 1.368(4) . ?
C21 H21 0.9300 . ?
C22 C23 1.375(4) . ?
C23 C24 1.379(4) . ?
C23 H23 0.9300 . ?
C24 H24 0.9300 . ?
C25 C26 1.452(6) . ?
C25 C27 1.542(5) . ?
C25 H25 0.9800 . ?
C26 H26A 0.9600 . ?
C26 H26B 0.9600 . ?
C26 H26C 0.9600 . ?
C27 H27A 0.9600 . ?
C27 H27B 0.9600 . ?
C27 H27C 0.9600 . ?

loop_
_geom_hbond_atom_site_label_D
_geom_hbond_atom_site_label_H
_geom_hbond_atom_site_label_A
_geom_hbond_distance_DH
_geom_hbond_distance_HA
_geom_hbond_distance_DA
_geom_hbond_angle_DHA
_geom_hbond_site_symmetry_A
N3 H3 O1 0.77(3) 2.21(3) 2.966(3) 167(3) .
N3 H3 O2 0.77(3) 2.42(3) 3.025(3) 136(3) .
N4 H4 O1 0.89(3) 1.82(3) 2.697(3) 167(3) .
N5 H5 O2 0.84(3) 1.99(3) 2.765(3) 154(3) .

loop_
_geom_torsion_atom_site_label_1
_geom_torsion_atom_site_label_2
_geom_torsion_atom_site_label_3
_geom_torsion_atom_site_label_4
_geom_torsion
_geom_torsion_site_symmetry_1
_geom_torsion_site_symmetry_2
_geom_torsion_site_symmetry_3
_geom_torsion_site_symmetry_4
_geom_torsion_publ_flag
O1 C28 C29 C30 -114.3(3) . . . . ?
O2 C28 C29 C30 65.7(3) . . . . ?
C28 C29 C30 C31 101.8(3) . . . . ?
C28 C29 C30 C35 -77.3(3) . . . . ?
C35 C30 C31 C32 -2.1(4) . . . . ?
C29 C30 C31 C32 178.8(3) . . . . ?
C30 C31 C32 C33 0.2(4) . . . . ?
C31 C32 C33 C34 1.9(5) . . . . ?
C32 C33 C34 C35 -2.1(4) . . . . ?
C33 C34 C35 C30 0.1(4) . . . . ?
C33 C34 C35 N5 179.1(2) . . . . ?
C31 C30 C35 C34 1.9(3) . . . . ?
C29 C30 C35 C34 -179.0(2) . . . . ?
C31 C30 C35 N5 -177.1(2) . . . . ?
C29 C30 C35 N5 2.0(3) . . . . ?
C36 N5 C35 C34 20.3(4) . . . . ?
C36 N5 C35 C30 -160.7(2) . . . . ?
C35 N5 C36 C37 -126.3(3) . . . . ?
C35 N5 C36 C41 57.3(4) . . . . ?
N5 C36 C37 C38 179.3(2) . . . . ?
C41 C36 C37 C38 -4.0(4) . . . . ?
N5 C36 C37 Cl4 -0.5(3) . . . . ?
C41 C36 C37 Cl4 176.2(2) . . . . ?
C36 C37 C38 C39 0.8(4) . . . . ?
Cl4 C37 C38 C39 -179.4(2) . . . . ?
C37 C38 C39 C40 1.7(5) . . . . ?
C38 C39 C40 C41 -0.5(5) . . . . ?
C39 C40 C41 C36 -3.1(5) . . . . ?
C39 C40 C41 Cl3 175.3(3) . . . . ?
N5 C36 C41 C40 -178.1(3) . . . . ?
C37 C36 C41 C40 5.2(4) . . . . ?
N5 C36 C41 Cl3 3.5(4) . . . . ?
C37 C36 C41 Cl3 -173.2(2) . . . . ?
C12 C1 C2 C3 0.8(5) . . . . ?
C1 C2 C3 C4 -0.4(5) . . . . ?
C2 C3 C4 C5 -0.8(5) . . . . ?
C6 N2 C5 C4 176.9(2) . . . . ?
C6 N2 C5 C12 -2.9(3) . . . . ?
C3 C4 C5 N2 -178.4(3) . . . . ?
C3 C4 C5 C12 1.5(4) . . . . ?
C5 N2 C6 C7 -177.6(2) . . . . ?
C5 N2 C6 C11 2.3(3) . . . . ?
N2 C6 C7 C8 179.0(2) . . . . ?
C11 C6 C7 C8 -1.0(3) . . . . ?
C19 N3 C8 C7 -1.4(4) . . . . ?
C19 N3 C8 C9 -178.9(2) . . . . ?
C6 C7 C8 N3 -176.0(2) . . . . ?
C6 C7 C8 C9 1.5(4) . . . . ?
C25 N4 C9 C10 -2.3(4) . . . . ?
C25 N4 C9 C8 175.9(3) . . . . ?
N3 C8 C9 N4 -1.6(4) . . . . ?
C7 C8 C9 N4 -179.2(2) . . . . ?
N3 C8 C9 C10 176.6(2) . . . . ?
C7 C8 C9 C10 -1.0(3) . . . . ?
N4 C9 C10 C11 178.1(2) . . . . ?
C8 C9 C10 C11 0.0(3) . . . . ?
C12 N1 C11 C10 177.6(2) . . . . ?
C13 N1 C11 C10 -2.9(3) . . . . ?
C12 N1 C11 C6 -2.9(3) . . . . ?
C13 N1 C11 C6 176.55(19) . . . . ?
C9 C10 C11 N1 180.0(2) . . . . ?
C9 C10 C11 C6 0.6(3) . . . . ?
N2 C6 C11 N1 0.5(3) . . . . ?
C7 C6 C11 N1 -179.51(19) . . . . ?
N2 C6 C11 C10 180.0(2) . . . . ?
C7 C6 C11 C10 -0.1(3) . . . . ?
C2 C1 C12 N1 178.1(2) . . . . ?
C2 C1 C12 C5 0.0(4) . . . . ?
C11 N1 C12 C1 -175.7(2) . . . . ?
C13 N1 C12 C1 4.8(3) . . . . ?
C11 N1 C12 C5 2.4(3) . . . . ?
C13 N1 C12 C5 -177.06(19) . . . . ?
N2 C5 C12 C1 178.8(2) . . . . ?
C4 C5 C12 C1 -1.1(4) . . . . ?
N2 C5 C12 N1 0.6(3) . . . . ?
C4 C5 C12 N1 -179.3(2) . . . . ?
C11 N1 C13 C14 92.1(3) . . . . ?
C12 N1 C13 C14 -88.4(3) . . . . ?
C11 N1 C13 C18 -91.4(3) . . . . ?
C12 N1 C13 C18 88.1(3) . . . . ?
C18 C13 C14 C15 -0.9(4) . . . . ?
N1 C13 C14 C15 175.5(2) . . . . ?
C13 C14 C15 C16 -0.4(4) . . . . ?
C14 C15 C16 C17 0.6(4) . . . . ?
C14 C15 C16 Cl1 -178.3(2) . . . . ?
C15 C16 C17 C18 0.5(4) . . . . ?
Cl1 C16 C17 C18 179.4(2) . . . . ?
C14 C13 C18 C17 2.0(4) . . . . ?
N1 C13 C18 C17 -174.5(2) . . . . ?
C16 C17 C18 C13 -1.7(4) . . . . ?
C8 N3 C19 C20 -107.6(3) . . . . ?
C8 N3 C19 C24 71.3(3) . . . . ?
C24 C19 C20 C21 -3.2(4) . . . . ?
N3 C19 C20 C21 175.7(3) . . . . ?
C19 C20 C21 C22 -0.1(5) . . . . ?
C20 C21 C22 C23 3.4(5) . . . . ?
C20 C21 C22 Cl2 -176.1(3) . . . . ?
C21 C22 C23 C24 -3.1(5) . . . . ?
Cl2 C22 C23 C24 176.3(3) . . . . ?
C20 C19 C24 C23 3.5(4) . . . . ?
N3 C19 C24 C23 -175.5(3) . . . . ?
C22 C23 C24 C19 -0.3(5) . . . . ?
C9 N4 C25 C26 93.7(4) . . . . ?
C9 N4 C25 C27 -144.0(3) . . . . ?
